data_4102393
loop_
_publ_author_name
'Alexandra Velian'
'Sibo Lin'
'Alexander J. M. Miller'
'Michael W. Day'
'Theodor Agapie'

_publ_section_title
;
 Synthesis and C-C Coupling Reactivity of a Dinuclear NiI-NiI Complex
 Supported by a Terphenyl Diphosphine
;
_journal_name_full 'Journal of the American Chemical Society'
_journal_page_first 6296
_journal_page_last 6297
_journal_paper_doi 10.1021/ja101699a
_journal_volume 132
_journal_year 2010
_chemical_formula_moiety 'C30 H40 Cl2 Ni2 P2, C6 H6'
_chemical_formula_sum 'C36 H46 Cl2 Ni2 P2'
_chemical_formula_weight 728.99
_chemical_name_systematic
;
 ?
;
_space_group_IT_number 2
_symmetry_cell_setting triclinic
_symmetry_space_group_name_Hall '-P 1'
_symmetry_space_group_name_H-M 'P -1'
_atom_sites_solution_hydrogens difmap
_atom_sites_solution_primary direct
_atom_sites_solution_secondary difmap
_audit_creation_method SHELXL-97
_cell_angle_alpha 102.753(3)
_cell_angle_beta 99.036(3)
_cell_angle_gamma 91.500(3)
_cell_formula_units_Z 2
_cell_length_a 9.6730(5)
_cell_length_b 12.8755(6)
_cell_length_c 14.3392(7)
_cell_measurement_reflns_used 9151
_cell_measurement_temperature 100(2)
_cell_measurement_theta_max 45.71
_cell_measurement_theta_min 2.43
_cell_volume 1716.76(15)
_computing_cell_refinement 'Bruker SAINT-Plus v7.34A'
_computing_data_collection 'Bruker APEX2 v2.1-0'
_computing_data_reduction 'Bruker SAINT-Plus v7.34A'
_computing_molecular_graphics 'Bruker XP v5.1'
_computing_publication_material 'Bruker XCIF 2008'
_computing_structure_refinement 'SHELXL-97 (Sheldrick, 2008)'
_computing_structure_solution 'SHELXS-97 (Sheldrick, 2008)'
_diffrn_ambient_temperature 100(2)
_diffrn_measured_fraction_theta_full 0.750
_diffrn_measured_fraction_theta_max 0.750
_diffrn_measurement_device_type 'Bruker KAPPA APEX II'
_diffrn_measurement_method '\w scans; 19 settings'
_diffrn_radiation_monochromator graphite
_diffrn_radiation_source 'fine-focus sealed tube'
_diffrn_radiation_type MoK\a
_diffrn_radiation_wavelength 0.71073
_diffrn_reflns_av_R_equivalents 0.0263
_diffrn_reflns_av_sigmaI/netI 0.0230
_diffrn_reflns_limit_h_max 18
_diffrn_reflns_limit_h_min -15
_diffrn_reflns_limit_k_max 26
_diffrn_reflns_limit_k_min -26
_diffrn_reflns_limit_l_max 24
_diffrn_reflns_limit_l_min -26
_diffrn_reflns_number 98573
_diffrn_reflns_theta_full 45.99
_diffrn_reflns_theta_max 45.99
_diffrn_reflns_theta_min 1.93
_exptl_absorpt_coefficient_mu 1.370
_exptl_absorpt_correction_T_max 0.7490
_exptl_absorpt_correction_T_min 0.6113
_exptl_absorpt_correction_type multi-scan
_exptl_absorpt_process_details 'SADABS-2008/1, Bruker-AXS, Madison, WI'
_exptl_crystal_colour 'Dichroic - green/brown'
_exptl_crystal_density_diffrn 1.410
_exptl_crystal_density_method 'not measured'
_exptl_crystal_description Plate
_exptl_crystal_F_000 764
_exptl_crystal_size_max 0.26
_exptl_crystal_size_mid 0.21
_exptl_crystal_size_min 0.07
_refine_diff_density_max 0.841
_refine_diff_density_min -0.666
_refine_diff_density_rms 0.073
_refine_ls_extinction_method none
_refine_ls_goodness_of_fit_ref 2.237
_refine_ls_hydrogen_treatment refall
_refine_ls_matrix_type 'Full matrix'
_refine_ls_number_parameters 563
_refine_ls_number_reflns 22342
_refine_ls_number_restraints 0
_refine_ls_restrained_S_all 2.237
_refine_ls_R_factor_all 0.0379
_refine_ls_R_factor_gt 0.0270
_refine_ls_shift/su_max 0.004
_refine_ls_shift/su_mean 0.000
_refine_ls_structure_factor_coef Fsqd
_refine_ls_weighting_details w=1/s^2^(Fo^2^)
_refine_ls_weighting_scheme sigma
_refine_ls_wR_factor_gt 0.0532
_refine_ls_wR_factor_ref 0.0539
_reflns_number_gt 18590
_reflns_number_total 22342
_reflns_threshold_expression >2sigma(I)
_cod_data_source_file ja101699a_si_002.cif
_cod_data_source_block av02
_cod_depositor_comments
;
The following automatic conversions were performed:

'_refine_ls_weighting_scheme' value 'Sigma' changed to 'sigma'
according to the built-in table from CIF Core dictionary named
'cif_core.dic' version 2.4.1 from 2010-06-29.

Automatic conversion script
Id: cif_fix_values 1715 2011-07-08 13:25:40Z adriana 

The following automatic conversions were performed:

'_atom_sites_solution_primary' value 'Direct methods' was changed to
'direct'.

'_atom_sites_solution_secondary' value 'Difference Fourier map' was
changed to 'difmap'.

'_atom_sites_solution_hydrogens' value 'Difference Fourier map' was
changed to 'difmap'.

Automatic conversion script
Id: cif_fix_values 6452 2018-10-05 10:23:21Z andrius 
;
_cod_database_code 4102393

loop_
_symmetry_equiv_pos_as_xyz
'x, y, z'
'-x, -y, -z'

loop_
_atom_site_label
_atom_site_type_symbol
_atom_site_fract_x
_atom_site_fract_y
_atom_site_fract_z
_atom_site_U_iso_or_equiv
_atom_site_adp_type
_atom_site_occupancy
_atom_site_symmetry_multiplicity
_atom_site_calc_flag
Ni1 Ni 0.746744(9) 1.097325(6) 0.340292(6) 0.01035(2) Uani 1 1 d
Ni2 Ni 0.711181(9) 0.956824(6) 0.199644(6) 0.01054(2) Uani 1 1 d
Cl1 Cl 0.524777(17) 1.066432(12) 0.243913(13) 0.01447(3) Uani 1 1 d
Cl2 Cl 0.844225(19) 1.110977(13) 0.204922(13) 0.01542(3) Uani 1 1 d
P1 P 0.795603(19) 1.235486(13) 0.460775(13) 0.01127(3) Uani 1 1 d
P2 P 0.681501(19) 0.836821(13) 0.063507(13) 0.01066(3) Uani 1 1 d
C1 C 0.79900(7) 1.17787(5) 0.56558(5) 0.01193(11) Uani 1 1 d
C2 C 0.81663(8) 1.23598(5) 0.66164(5) 0.01485(12) Uani 1 1 d
C3 C 0.80611(8) 1.18492(6) 0.73617(5) 0.01516(12) Uani 1 1 d
C4 C 0.77592(7) 1.07536(6) 0.71517(5) 0.01466(12) Uani 1 1 d
C5 C 0.75584(7) 1.01725(5) 0.61978(5) 0.01328(12) Uani 1 1 d
C6 C 0.76787(7) 1.06713(5) 0.54384(5) 0.01082(11) Uani 1 1 d
C7 C 0.74106(7) 1.00213(5) 0.44152(5) 0.01069(11) Uani 1 1 d
C8 C 0.61546(7) 0.93124(5) 0.41295(5) 0.01208(11) Uani 1 1 d
C9 C 0.59623(7) 0.85171(5) 0.33207(5) 0.01207(11) Uani 1 1 d
C10 C 0.70146(7) 0.83197(5) 0.27027(5) 0.01091(11) Uani 1 1 d
C11 C 0.83329(7) 0.89257(5) 0.30222(5) 0.01094(11) Uani 1 1 d
C12 C 0.85330(7) 0.97734(5) 0.38755(5) 0.01076(11) Uani 1 1 d
C13 C 0.69348(7) 0.72424(5) 0.20325(5) 0.01163(11) Uani 1 1 d
C14 C 0.68790(8) 0.63298(5) 0.24079(6) 0.01501(12) Uani 1 1 d
C15 C 0.68541(8) 0.53241(5) 0.18052(6) 0.01770(14) Uani 1 1 d
C16 C 0.68957(8) 0.52141(5) 0.08249(6) 0.01790(14) Uani 1 1 d
C17 C 0.69304(8) 0.61097(5) 0.04408(6) 0.01535(13) Uani 1 1 d
C18 C 0.69222(7) 0.71276(5) 0.10399(5) 0.01206(11) Uani 1 1 d
C19 C 0.96602(8) 1.31085(5) 0.47417(6) 0.01586(13) Uani 1 1 d
C20 C 1.08231(8) 1.23306(6) 0.46174(7) 0.02196(16) Uani 1 1 d
C21 C 1.00634(10) 1.39790(7) 0.56685(7) 0.02561(17) Uani 1 1 d
C22 C 0.66621(8) 1.33876(5) 0.47438(6) 0.01575(13) Uani 1 1 d
C23 C 0.52489(9) 1.29003(7) 0.48438(7) 0.02339(16) Uani 1 1 d
C24 C 0.65018(9) 1.38936(6) 0.38680(7) 0.02153(15) Uani 1 1 d
C25 C 0.50547(7) 0.82802(5) -0.01189(5) 0.01390(12) Uani 1 1 d
C26 C 0.39297(8) 0.81619(7) 0.04989(7) 0.02128(15) Uani 1 1 d
C27 C 0.48274(8) 0.74106(6) -0.10523(6) 0.01685(13) Uani 1 1 d
C28 C 0.81016(7) 0.82890(6) -0.01913(5) 0.01429(12) Uani 1 1 d
C29 C 0.95704(8) 0.82071(7) 0.03609(7) 0.02027(15) Uani 1 1 d
C30 C 0.80523(9) 0.92523(7) -0.06491(6) 0.02024(15) Uani 1 1 d
H2 H 0.8343(10) 1.3075(8) 0.6756(7) 0.020(2) Uiso 1 1 d
H3 H 0.8156(9) 1.2276(8) 0.8019(7) 0.018(2) Uiso 1 1 d
H4 H 0.7658(9) 1.0422(7) 0.7642(7) 0.016(2) Uiso 1 1 d
H5 H 0.7311(9) 0.9420(7) 0.6045(7) 0.017(2) Uiso 1 1 d
H8 H 0.5449(10) 0.9420(7) 0.4532(7) 0.015(2) Uiso 1 1 d
H9 H 0.5091(9) 0.8054(7) 0.3134(7) 0.016(2) Uiso 1 1 d
H11 H 0.9120(9) 0.8659(7) 0.2753(7) 0.013(2) Uiso 1 1 d
H12 H 0.9483(9) 1.0050(7) 0.4147(7) 0.013(2) Uiso 1 1 d
H14 H 0.6869(9) 0.6396(7) 0.3084(7) 0.014(2) Uiso 1 1 d
H15 H 0.6836(10) 0.4726(8) 0.2044(7) 0.025(3) Uiso 1 1 d
H16 H 0.6869(10) 0.4538(8) 0.0404(7) 0.023(3) Uiso 1 1 d
H17 H 0.6988(10) 0.6053(7) -0.0226(7) 0.018(2) Uiso 1 1 d
H19 H 0.9518(9) 1.3437(7) 0.4186(7) 0.013(2) Uiso 1 1 d
H20A H 1.1708(10) 1.2726(8) 0.4617(7) 0.023(3) Uiso 1 1 d
H20B H 1.0633(10) 1.1786(8) 0.4022(7) 0.021(2) Uiso 1 1 d
H20C H 1.0960(10) 1.1964(8) 0.5147(8) 0.027(3) Uiso 1 1 d
H21A H 1.0270(11) 1.3656(9) 0.6203(8) 0.034(3) Uiso 1 1 d
H21B H 0.9324(11) 1.4494(9) 0.5767(8) 0.034(3) Uiso 1 1 d
H21C H 1.0932(12) 1.4363(9) 0.5613(8) 0.033(3) Uiso 1 1 d
H22 H 0.7005(10) 1.3953(8) 0.5331(7) 0.020(2) Uiso 1 1 d
H23A H 0.4530(11) 1.3457(8) 0.4897(8) 0.027(3) Uiso 1 1 d
H23B H 0.5319(11) 1.2617(9) 0.5423(8) 0.030(3) Uiso 1 1 d
H23C H 0.4888(11) 1.2334(9) 0.4269(8) 0.029(3) Uiso 1 1 d
H24A H 0.6136(10) 1.3385(8) 0.3288(8) 0.026(3) Uiso 1 1 d
H24B H 0.7382(11) 1.4225(8) 0.3791(8) 0.027(3) Uiso 1 1 d
H24C H 0.5811(11) 1.4459(9) 0.3965(8) 0.036(3) Uiso 1 1 d
H25 H 0.5034(9) 0.8956(7) -0.0288(7) 0.017(2) Uiso 1 1 d
H26A H 0.2997(11) 0.8187(8) 0.0133(8) 0.030(3) Uiso 1 1 d
H26B H 0.4028(11) 0.8717(9) 0.1078(8) 0.030(3) Uiso 1 1 d
H26C H 0.3978(10) 0.7474(8) 0.0683(8) 0.024(3) Uiso 1 1 d
H27A H 0.4875(10) 0.6727(8) -0.0909(7) 0.021(2) Uiso 1 1 d
H27B H 0.5506(10) 0.7468(8) -0.1466(7) 0.023(3) Uiso 1 1 d
H27C H 0.3841(11) 0.7459(8) -0.1415(8) 0.028(3) Uiso 1 1 d
H28 H 0.7849(9) 0.7643(7) -0.0697(7) 0.015(2) Uiso 1 1 d
H29A H 1.0238(11) 0.8144(8) -0.0074(8) 0.025(3) Uiso 1 1 d
H29B H 0.9644(10) 0.7563(8) 0.0637(7) 0.025(3) Uiso 1 1 d
H29C H 0.9828(10) 0.8820(8) 0.0897(8) 0.026(3) Uiso 1 1 d
H30A H 0.8258(10) 0.9889(8) -0.0159(7) 0.023(3) Uiso 1 1 d
H30B H 0.7128(11) 0.9281(8) -0.1029(7) 0.025(3) Uiso 1 1 d
H30C H 0.8756(10) 0.9204(8) -0.1061(7) 0.024(3) Uiso 1 1 d
C41 C 0.29705(11) 0.46497(8) 0.24259(7) 0.0322(2) Uani 1 1 d
C42 C 0.24627(11) 0.37802(9) 0.27125(8) 0.0323(2) Uani 1 1 d
C43 C 0.10689(11) 0.34142(8) 0.24198(8) 0.0334(2) Uani 1 1 d
C44 C 0.01848(11) 0.39302(10) 0.18451(8) 0.0397(3) Uani 1 1 d
C45 C 0.06834(13) 0.47977(10) 0.15589(9) 0.0421(3) Uani 1 1 d
C46 C 0.20808(13) 0.51566(8) 0.18445(8) 0.0370(2) Uani 1 1 d
H41 H 0.3900(12) 0.4893(9) 0.2617(9) 0.041(3) Uiso 1 1 d
H42 H 0.3027(12) 0.3410(10) 0.3084(9) 0.043(3) Uiso 1 1 d
H43 H 0.0721(12) 0.2786(10) 0.2590(9) 0.041(3) Uiso 1 1 d
H44 H -0.0777(13) 0.3699(10) 0.1636(9) 0.048(4) Uiso 1 1 d
H45 H 0.0126(14) 0.5115(11) 0.1162(10) 0.058(4) Uiso 1 1 d
H46 H 0.2451(12) 0.5705(10) 0.1664(9) 0.043(3) Uiso 1 1 d

loop_
_atom_site_aniso_label
_atom_site_aniso_U_11
_atom_site_aniso_U_22
_atom_site_aniso_U_33
_atom_site_aniso_U_23
_atom_site_aniso_U_13
_atom_site_aniso_U_12
Ni1 0.01270(4) 0.00920(3) 0.00843(4) 0.00133(3) 0.00069(3) -0.00020(3)
Ni2 0.01313(4) 0.00924(3) 0.00863(4) 0.00113(3) 0.00138(3) -0.00039(3)
Cl1 0.01301(7) 0.01483(6) 0.01475(8) 0.00383(5) -0.00093(6) 0.00182(5)
Cl2 0.01941(8) 0.01431(6) 0.01299(8) 0.00366(5) 0.00403(6) -0.00340(5)
P1 0.01413(8) 0.00928(6) 0.00957(8) 0.00160(5) 0.00038(6) -0.00002(5)
P2 0.01224(8) 0.01052(6) 0.00878(8) 0.00148(5) 0.00164(6) -0.00010(5)
C1 0.0131(3) 0.0117(2) 0.0103(3) 0.0019(2) 0.0006(2) 0.0012(2)
C2 0.0172(3) 0.0137(2) 0.0118(3) 0.0005(2) 0.0003(3) 0.0005(2)
C3 0.0152(3) 0.0192(3) 0.0098(3) 0.0012(2) 0.0009(2) 0.0020(2)
C4 0.0139(3) 0.0195(3) 0.0117(3) 0.0054(2) 0.0027(2) 0.0023(2)
C5 0.0137(3) 0.0141(2) 0.0125(3) 0.0039(2) 0.0024(2) 0.0010(2)
C6 0.0099(3) 0.0119(2) 0.0104(3) 0.0022(2) 0.0015(2) 0.0015(2)
C7 0.0119(3) 0.0103(2) 0.0099(3) 0.0023(2) 0.0020(2) 0.0011(2)
C8 0.0116(3) 0.0123(2) 0.0124(3) 0.0017(2) 0.0039(2) 0.0008(2)
C9 0.0117(3) 0.0121(2) 0.0121(3) 0.0019(2) 0.0023(2) -0.0006(2)
C10 0.0128(3) 0.0106(2) 0.0093(3) 0.0019(2) 0.0022(2) 0.0007(2)
C11 0.0113(3) 0.0117(2) 0.0100(3) 0.0025(2) 0.0024(2) 0.0013(2)
C12 0.0109(3) 0.0116(2) 0.0099(3) 0.0029(2) 0.0014(2) 0.0009(2)
C13 0.0118(3) 0.0105(2) 0.0119(3) 0.0015(2) 0.0016(2) 0.0003(2)
C14 0.0201(3) 0.0122(2) 0.0127(3) 0.0032(2) 0.0024(3) 0.0001(2)
C15 0.0242(4) 0.0110(2) 0.0174(4) 0.0033(2) 0.0020(3) 0.0003(2)
C16 0.0243(4) 0.0109(2) 0.0166(4) -0.0001(2) 0.0022(3) 0.0014(2)
C17 0.0201(3) 0.0134(2) 0.0114(3) 0.0005(2) 0.0023(3) 0.0020(2)
C18 0.0134(3) 0.0107(2) 0.0116(3) 0.0015(2) 0.0021(2) 0.0008(2)
C19 0.0171(3) 0.0136(2) 0.0161(4) 0.0042(2) 0.0000(3) -0.0029(2)
C20 0.0156(3) 0.0212(3) 0.0298(5) 0.0091(3) 0.0013(3) -0.0002(3)
C21 0.0276(4) 0.0210(3) 0.0228(5) -0.0013(3) -0.0014(3) -0.0101(3)
C22 0.0196(3) 0.0126(2) 0.0136(3) 0.0016(2) 0.0000(3) 0.0032(2)
C23 0.0209(4) 0.0272(4) 0.0266(5) 0.0114(3) 0.0094(3) 0.0079(3)
C24 0.0202(4) 0.0196(3) 0.0259(4) 0.0119(3) -0.0021(3) 0.0000(3)
C25 0.0136(3) 0.0126(2) 0.0141(3) 0.0018(2) 0.0001(2) 0.0001(2)
C26 0.0141(3) 0.0247(3) 0.0226(4) -0.0005(3) 0.0047(3) -0.0016(3)
C27 0.0184(3) 0.0154(3) 0.0143(4) 0.0012(2) -0.0013(3) -0.0011(2)
C28 0.0137(3) 0.0175(3) 0.0114(3) 0.0024(2) 0.0027(2) -0.0007(2)
C29 0.0138(3) 0.0259(3) 0.0214(4) 0.0064(3) 0.0024(3) 0.0013(3)
C30 0.0189(4) 0.0262(3) 0.0181(4) 0.0107(3) 0.0030(3) -0.0022(3)
C41 0.0283(5) 0.0365(5) 0.0272(5) -0.0037(4) 0.0066(4) -0.0009(4)
C42 0.0308(5) 0.0414(5) 0.0231(5) 0.0045(4) 0.0033(4) 0.0058(4)
C43 0.0346(5) 0.0352(5) 0.0277(5) -0.0034(4) 0.0129(4) -0.0005(4)
C44 0.0265(5) 0.0486(6) 0.0353(6) -0.0082(5) 0.0038(4) 0.0060(4)
C45 0.0440(6) 0.0473(6) 0.0311(6) 0.0008(5) 0.0026(5) 0.0242(5)
C46 0.0561(7) 0.0261(4) 0.0302(6) -0.0006(4) 0.0201(5) 0.0094(4)

loop_
_atom_type_symbol
_atom_type_description
_atom_type_scat_dispersion_real
_atom_type_scat_dispersion_imag
_atom_type_scat_source
C C 0.0033 0.0016 'International Tables Vol C Tables 4.2.6.8 and 6.1.1.4'
H H 0.0000 0.0000 'International Tables Vol C Tables 4.2.6.8 and 6.1.1.4'
P P 0.1023 0.0942 'International Tables Vol C Tables 4.2.6.8 and 6.1.1.4'
Cl Cl 0.1484 0.1585 'International Tables Vol C Tables 4.2.6.8 and 6.1.1.4'
Ni Ni 0.3393 1.1124 'International Tables Vol C Tables 4.2.6.8 and 6.1.1.4'

loop_
_geom_angle_atom_site_label_1
_geom_angle_atom_site_label_2
_geom_angle_atom_site_label_3
_geom_angle
_geom_angle_publ_flag
C12 Ni1 C7 40.27(3) yes
C12 Ni1 P1 104.60(2) yes
C7 Ni1 P1 88.447(19) yes
C12 Ni1 Cl2 102.753(19) yes
C7 Ni1 Cl2 142.313(18) yes
P1 Ni1 Cl2 114.056(8) yes
C12 Ni1 Cl1 122.32(2) yes
C7 Ni1 Cl1 104.609(19) yes
P1 Ni1 Cl1 121.165(8) yes
Cl2 Ni1 Cl1 89.567(8) yes
C12 Ni1 Ni2 77.49(2) yes
C7 Ni1 Ni2 97.044(18) yes
P1 Ni1 Ni2 173.245(7) yes
Cl2 Ni1 Ni2 59.209(6) yes
Cl1 Ni1 Ni2 61.277(6) yes
C11 Ni2 C10 40.30(3) yes
C11 Ni2 P2 106.973(19) yes
C10 Ni2 P2 87.638(19) yes
C11 Ni2 Cl2 101.859(19) yes
C10 Ni2 Cl2 141.68(2) yes
P2 Ni2 Cl2 116.301(8) yes
C11 Ni2 Ni1 76.358(18) yes
C10 Ni2 Ni1 96.892(19) yes
P2 Ni2 Ni1 175.427(7) yes
Cl2 Ni2 Ni1 59.515(6) yes
C11 Ni2 Cl1 120.123(19) yes
C10 Ni2 Cl1 105.328(19) yes
P2 Ni2 Cl1 120.668(8) yes
Cl2 Ni2 Cl1 88.285(7) yes
Ni1 Ni2 Cl1 58.756(6) yes
Ni1 Cl1 Ni2 59.967(6) ?
Ni2 Cl2 Ni1 61.277(6) ?
C1 P1 C22 105.11(3) ?
C1 P1 C19 107.80(3) ?
C22 P1 C19 104.74(3) ?
C1 P1 Ni1 102.80(2) ?
C22 P1 Ni1 118.13(3) ?
C19 P1 Ni1 117.25(3) ?
C18 P2 C28 104.62(3) ?
C18 P2 C25 105.29(3) ?
C28 P2 C25 106.83(3) ?
C18 P2 Ni2 102.62(2) ?
C28 P2 Ni2 120.66(2) ?
C25 P2 Ni2 115.13(2) ?
C2 C1 C6 119.86(6) ?
C2 C1 P1 125.02(5) ?
C6 C1 P1 114.83(5) ?
C3 C2 C1 120.53(6) ?
C3 C2 H2 119.5(6) ?
C1 C2 H2 120.0(6) ?
C2 C3 C4 119.87(7) ?
C2 C3 H3 118.7(6) ?
C4 C3 H3 121.4(6) ?
C3 C4 C5 120.00(7) ?
C3 C4 H4 119.7(6) ?
C5 C4 H4 120.2(6) ?
C4 C5 C6 120.94(6) ?
C4 C5 H5 120.4(6) ?
C6 C5 H5 118.7(6) ?
C5 C6 C1 118.79(6) ?
C5 C6 C7 119.31(6) ?
C1 C6 C7 121.84(6) ?
C12 C7 C8 117.48(6) ?
C12 C7 C6 121.27(6) ?
C8 C7 C6 116.81(6) ?
C12 C7 Ni1 68.20(4) ?
C8 C7 Ni1 109.29(5) ?
C6 C7 Ni1 112.02(4) ?
C9 C8 C7 122.07(6) ?
C9 C8 H8 119.9(6) ?
C7 C8 H8 118.0(6) ?
C8 C9 C10 121.49(6) ?
C8 C9 H9 120.6(6) ?
C10 C9 H9 117.9(6) ?
C11 C10 C9 117.79(6) ?
C11 C10 C13 119.95(6) ?
C9 C10 C13 116.99(6) ?
C11 C10 Ni2 69.19(4) ?
C9 C10 Ni2 108.88(4) ?
C13 C10 Ni2 113.09(5) ?
C10 C11 C12 120.42(6) ?
C10 C11 Ni2 70.51(4) ?
C12 C11 Ni2 103.52(4) ?
C10 C11 H11 118.5(5) ?
C12 C11 H11 119.6(5) ?
Ni2 C11 H11 107.2(6) ?
C7 C12 C11 120.04(6) ?
C7 C12 Ni1 71.53(4) ?
C11 C12 Ni1 102.62(4) ?
C7 C12 H12 121.1(5) ?
C11 C12 H12 117.4(5) ?
Ni1 C12 H12 107.8(5) ?
C18 C13 C14 119.26(6) ?
C18 C13 C10 121.37(6) ?
C14 C13 C10 119.37(6) ?
C15 C14 C13 120.32(7) ?
C15 C14 H14 119.5(5) ?
C13 C14 H14 120.2(5) ?
C14 C15 C16 120.25(7) ?
C14 C15 H15 121.0(7) ?
C16 C15 H15 118.7(7) ?
C17 C16 C15 120.04(6) ?
C17 C16 H16 118.5(6) ?
C15 C16 H16 121.4(6) ?
C16 C17 C18 120.09(7) ?
C16 C17 H17 121.4(6) ?
C18 C17 H17 118.5(6) ?
C13 C18 C17 119.95(6) ?
C13 C18 P2 114.47(5) ?
C17 C18 P2 125.52(6) ?
C21 C19 C20 110.79(7) ?
C21 C19 P1 115.99(6) ?
C20 C19 P1 109.69(5) ?
C21 C19 H19 109.2(5) ?
C20 C19 H19 108.6(5) ?
P1 C19 H19 102.1(5) ?
C19 C20 H20A 109.5(6) ?
C19 C20 H20B 113.7(6) ?
H20A C20 H20B 107.4(8) ?
C19 C20 H20C 110.5(6) ?
H20A C20 H20C 108.6(8) ?
H20B C20 H20C 106.9(8) ?
C19 C21 H21A 109.1(7) ?
C19 C21 H21B 112.3(6) ?
H21A C21 H21B 111.2(10) ?
C19 C21 H21C 107.4(7) ?
H21A C21 H21C 107.5(9) ?
H21B C21 H21C 109.2(9) ?
C24 C22 C23 110.47(7) ?
C24 C22 P1 109.45(5) ?
C23 C22 P1 110.41(5) ?
C24 C22 H22 108.2(6) ?
C23 C22 H22 108.9(6) ?
P1 C22 H22 109.4(6) ?
C22 C23 H23A 110.7(6) ?
C22 C23 H23B 111.6(6) ?
H23A C23 H23B 107.1(9) ?
C22 C23 H23C 110.4(6) ?
H23A C23 H23C 107.1(8) ?
H23B C23 H23C 109.7(9) ?
C22 C24 H24A 111.2(6) ?
C22 C24 H24B 112.6(6) ?
H24A C24 H24B 109.1(9) ?
C22 C24 H24C 107.9(7) ?
H24A C24 H24C 107.5(9) ?
H24B C24 H24C 108.4(9) ?
C27 C25 C26 110.89(6) ?
C27 C25 P2 115.14(5) ?
C26 C25 P2 109.34(6) ?
C27 C25 H25 108.3(6) ?
C26 C25 H25 110.7(6) ?
P2 C25 H25 102.1(5) ?
C25 C26 H26A 110.4(6) ?
C25 C26 H26B 112.4(6) ?
H26A C26 H26B 107.4(9) ?
C25 C26 H26C 110.1(6) ?
H26A C26 H26C 107.9(8) ?
H26B C26 H26C 108.4(9) ?
C25 C27 H27A 110.4(6) ?
C25 C27 H27B 113.2(6) ?
H27A C27 H27B 107.7(8) ?
C25 C27 H27C 107.9(6) ?
H27A C27 H27C 107.9(8) ?
H27B C27 H27C 109.6(8) ?
C30 C28 C29 111.19(6) ?
C30 C28 P2 110.48(5) ?
C29 C28 P2 109.65(5) ?
C30 C28 H28 109.3(6) ?
C29 C28 H28 108.9(5) ?
P2 C28 H28 107.2(5) ?
C28 C29 H29A 109.7(6) ?
C28 C29 H29B 112.8(6) ?
H29A C29 H29B 105.7(8) ?
C28 C29 H29C 110.9(6) ?
H29A C29 H29C 110.6(8) ?
H29B C29 H29C 107.0(8) ?
C28 C30 H30A 110.0(6) ?
C28 C30 H30B 111.0(6) ?
H30A C30 H30B 109.1(8) ?
C28 C30 H30C 108.8(6) ?
H30A C30 H30C 108.1(8) ?
H30B C30 H30C 109.8(8) ?
C42 C41 C46 119.64(10) ?
C42 C41 H41 120.5(8) ?
C46 C41 H41 119.8(8) ?
C41 C42 C43 120.37(10) ?
C41 C42 H42 122.2(8) ?
C43 C42 H42 117.4(8) ?
C44 C43 C42 119.61(11) ?
C44 C43 H43 119.7(7) ?
C42 C43 H43 120.7(7) ?
C43 C44 C45 120.30(11) ?
C43 C44 H44 121.5(8) ?
C45 C44 H44 118.2(8) ?
C44 C45 C46 120.03(11) ?
C44 C45 H45 120.7(9) ?
C46 C45 H45 119.2(9) ?
C41 C46 C45 120.05(11) ?
C41 C46 H46 117.0(8) ?
C45 C46 H46 123.0(8) ?

loop_
_geom_bond_atom_site_label_1
_geom_bond_atom_site_label_2
_geom_bond_distance
_geom_bond_publ_flag
Ni1 C12 2.0578(6) yes
Ni1 C7 2.1022(7) yes
Ni1 P1 2.1715(2) yes
Ni1 Cl2 2.3248(2) yes
Ni1 Cl1 2.3364(2) yes
Ni1 Ni2 2.36580(16) yes
Ni2 C11 2.0702(7) yes
Ni2 C10 2.0879(6) yes
Ni2 P2 2.1793(2) yes
Ni2 Cl2 2.3175(2) yes
Ni2 Cl1 2.3964(2) yes
P1 C1 1.8132(7) ?
P1 C22 1.8499(7) ?
P1 C19 1.8522(7) ?
P2 C18 1.8162(7) ?
P2 C28 1.8385(7) ?
P2 C25 1.8543(7) ?
C1 C2 1.3967(10) ?
C1 C6 1.4046(9) ?
C2 C3 1.3877(10) ?
C2 H2 0.904(10) ?
C3 C4 1.3889(10) ?
C3 H3 0.969(10) ?
C4 C5 1.3876(10) ?
C4 H4 0.916(10) ?
C5 C6 1.3986(10) ?
C5 H5 0.960(9) ?
C6 C7 1.4991(10) ?
C7 C12 1.4326(9) ?
C7 C8 1.4483(9) ?
C8 C9 1.3513(10) ?
C8 H8 0.955(9) ?
C9 C10 1.4434(9) ?
C9 H9 0.985(9) ?
C10 C11 1.4323(9) ?
C10 C13 1.4954(9) ?
C11 C12 1.4320(9) ?
C11 H11 0.945(9) ?
C12 H12 0.965(9) ?
C13 C18 1.3962(10) ?
C13 C14 1.3994(9) ?
C14 C15 1.3865(10) ?
C14 H14 0.955(10) ?
C15 C16 1.3884(11) ?
C15 H15 0.910(10) ?
C16 C17 1.3850(10) ?
C16 H16 0.941(10) ?
C17 C18 1.4004(9) ?
C17 H17 0.954(10) ?
C19 C21 1.5268(11) ?
C19 C20 1.5309(11) ?
C19 H19 0.975(9) ?
C20 H20A 0.984(10) ?
C20 H20B 0.967(10) ?
C20 H20C 0.973(11) ?
C21 H21A 0.948(12) ?
C21 H21B 0.993(11) ?
C21 H21C 0.986(11) ?
C22 C24 1.5267(11) ?
C22 C23 1.5294(11) ?
C22 H22 0.989(10) ?
C23 H23A 1.011(10) ?
C23 H23B 0.972(11) ?
C23 H23C 0.981(11) ?
C24 H24A 0.949(11) ?
C24 H24B 0.974(11) ?
C24 H24C 1.002(11) ?
C25 C27 1.5252(10) ?
C25 C26 1.5315(11) ?
C25 H25 0.953(9) ?
C26 H26A 0.975(11) ?
C26 H26B 0.959(11) ?
C26 H26C 0.979(10) ?
C27 H27A 0.948(10) ?
C27 H27B 0.964(10) ?
C27 H27C 1.023(10) ?
C28 C30 1.5244(10) ?
C28 C29 1.5323(11) ?
C28 H28 0.972(9) ?
C29 H29A 0.959(11) ?
C29 H29B 0.995(10) ?
C29 H29C 0.968(11) ?
C30 H30A 0.948(10) ?
C30 H30B 0.977(10) ?
C30 H30C 0.964(10) ?
C41 C42 1.3790(15) ?
C41 C46 1.3805(16) ?
C41 H41 0.923(12) ?
C42 C43 1.3848(14) ?
C42 H42 0.919(12) ?
C43 C44 1.3791(16) ?
C43 H43 0.962(12) ?
C44 C45 1.3729(18) ?
C44 H44 0.950(12) ?
C45 C46 1.3851(17) ?
C45 H45 0.894(14) ?
C46 H46 0.890(13) ?
